data_7061548
loop_
_publ_author_name
'Darii, Mariana'
'Beleaev, Ecaterina S.'
'Kravtsov, Victor Ch.'
'Bourosh, Paulina'
'Chumakov, Yurii'
'Hauser, J\"urg'
'Decurtins, Silvio'
'Liu, Shi-Xia'
'Sultanova, Olga'
'Baca, Svetlana G.'

_publ_section_title
;
 Crystalline multicomponent compounds involving hexaammine cobalt(iii)
 cations
;
_journal_issue 23
_journal_name_full 'New Journal of Chemistry'
_journal_page_first 11404
_journal_page_last 11421
_journal_paper_doi 10.1039/D2NJ01655A
_journal_volume 46
_journal_year 2022
_chemical_formula_moiety 'Co H18 N6, 2(Cl), C8 H5 O4, 3[H2O]'
_chemical_formula_sum 'C8 H29 Cl2 Co N6 O7'
_chemical_formula_weight 451.194
_space_group_crystal_system monoclinic
_space_group_IT_number 12
_space_group_name_Hall '-I 2y'
_space_group_name_H-M_alt 'I 1 2/m 1'
_symmetry_Int_Tables_number 12
_audit_creation_date 2022-04-26
_audit_creation_method
;
Olex2 1.5-dev
(compiled 2022.04.21 svn.rca3783a0 for OlexSys, GUI svn.r6444)
;
_audit_update_record
;
2022-05-20 deposited with the CCDC.	2022-05-23 downloaded from the CCDC.
;
_cell_angle_alpha 90
_cell_angle_beta 91.180(2)
_cell_angle_gamma 90
_cell_formula_units_Z 4
_cell_length_a 12.7503(3)
_cell_length_b 6.96314(16)
_cell_length_c 22.1399(5)
_cell_measurement_reflns_used 2868
_cell_measurement_temperature 173(2)
_cell_measurement_theta_max 26.7490
_cell_measurement_theta_min 1.8060
_cell_volume 1965.21(8)
_computing_molecular_graphics 'Olex2 1.5-dev (Dolomanov et al., 2009)'
_computing_publication_material 'Olex2 1.5-dev (Dolomanov et al., 2009)'
_computing_structure_refinement 'olex2.refine 1.5-dev (Bourhis et al., 2015)'
_diffrn_ambient_temperature 173.15
_diffrn_detector_area_resol_mean 16.0965
_diffrn_measured_fraction_theta_full 0.9985
_diffrn_measured_fraction_theta_max 0.9985
_diffrn_measurement_device_type 'SuperNova, Single source at offset, Eos'
_diffrn_measurement_method '\w scans'
_diffrn_radiation_type 'Mo K\a'
_diffrn_radiation_wavelength 0.71073
_diffrn_reflns_av_R_equivalents 0.0467
_diffrn_reflns_av_unetI/netI 0.0356
_diffrn_reflns_Laue_measured_fraction_full 0.9985
_diffrn_reflns_Laue_measured_fraction_max 0.9985
_diffrn_reflns_limit_h_max 15
_diffrn_reflns_limit_h_min -15
_diffrn_reflns_limit_k_max 8
_diffrn_reflns_limit_k_min -8
_diffrn_reflns_limit_l_max 27
_diffrn_reflns_limit_l_min -26
_diffrn_reflns_number 11039
_diffrn_reflns_point_group_measured_fraction_full 0.9985
_diffrn_reflns_point_group_measured_fraction_max 0.9985
_diffrn_reflns_theta_full 25.2417
_diffrn_reflns_theta_max 25.50
_diffrn_reflns_theta_min 3.07
_exptl_absorpt_coefficient_mu 1.185
_exptl_absorpt_correction_T_max 1.00000
_exptl_absorpt_correction_T_min 0.56613
_exptl_absorpt_correction_type multi-scan
_exptl_absorpt_process_details CrysAlisPro
_exptl_crystal_colour yellow
_exptl_crystal_colour_primary yellow
_exptl_crystal_density_diffrn 1.525
_exptl_crystal_description rod
_exptl_crystal_F_000 947.279
_exptl_crystal_size_max 0.4033
_exptl_crystal_size_mid 0.0643
_exptl_crystal_size_min 0.0496
_refine_diff_density_max 0.4175
_refine_diff_density_min -0.5008
_refine_diff_density_rms 0.0725
_refine_ls_d_res_high 0.8256
_refine_ls_d_res_low 6.6422
_refine_ls_goodness_of_fit_ref 1.0388
_refine_ls_hydrogen_treatment constr
_refine_ls_matrix_type full
_refine_ls_number_constraints 24
_refine_ls_number_parameters 123
_refine_ls_number_reflns 1989
_refine_ls_number_restraints 0
_refine_ls_restrained_S_all 1.0388
_refine_ls_R_factor_all 0.0426
_refine_ls_R_factor_gt 0.0332
_refine_ls_shift/su_max -0.0008
_refine_ls_shift/su_mean 0.0001
_refine_ls_structure_factor_coef Fsqd
_refine_ls_weighting_details 'w=1/[\s^2^(Fo^2^)+(0.0383P)^2^+2.4690P] where P=(Fo^2^+2Fc^2^)/3'
_refine_ls_weighting_scheme calc
_refine_ls_wR_factor_gt 0.0809
_refine_ls_wR_factor_ref 0.0888
_reflns_Friedel_coverage 0.0
_reflns_limit_h_max 15
_reflns_limit_h_min -15
_reflns_limit_k_max 8
_reflns_limit_k_min 0
_reflns_limit_l_max 26
_reflns_limit_l_min 0
_reflns_number_gt 1651
_reflns_number_total 1989
_reflns_threshold_expression I>=2u(I)
_cod_data_source_file d2nj01655a2.cif
_cod_data_source_block 14sd075a
_cod_depositor_comments 'Adding full bibliography for 7061540--7061548.cif.'
_cod_database_code 7061548
_olex2_refinement_description
;
1. Fixed Uiso
 At 1.2 times of:
  All C(H) groups
 At 1.5 times of:
  All N(H,H) groups, All N(H,H,H) groups, All O(H) groups
2.a Riding coordinates:
 N1(H1a,H1b), N2(H2b,H2c,H2d), N3(H3a,H3b), N4(H4a,H4b,H4c)
2.b Aromatic/amide H refined with riding coordinates:
 C2(H2a), C3(H3), C4(H4), C5(H5)
2.c Tetrahedral OH refined with riding coordinates:
 O2(H2)
;
_smtbx_masks_special_details
;
A solvent mask was calculated and 126 electrons were 
found in a volume of 450\%A^3^ in 1 void per unit cell. 
This is consistent with the presence of 3[H2O] per Formula Unit 
which account for 120 electrons per unit cell.
;
_smtbx_masks_void_probe_radius 1.2
_smtbx_masks_void_truncation_radius 1.2
_olex2_submission_special_instructions 'No special instructions were received'

loop_
_space_group_symop_id
_space_group_symop_operation_xyz
1 x,y,z
2 -x,y,-z
3 -x,-y,-z
4 x,-y,z
5 x+1/2,y+1/2,z+1/2
6 -x+1/2,y+1/2,-z+1/2
7 -x+1/2,-y+1/2,-z+1/2
8 x+1/2,-y+1/2,z+1/2

loop_
_atom_site_label
_atom_site_type_symbol
_atom_site_fract_x
_atom_site_fract_y
_atom_site_fract_z
_atom_site_U_iso_or_equiv
_atom_site_adp_type
_atom_site_occupancy
_atom_site_site_symmetry_order
_atom_site_refinement_flags_posn
_atom_site_refinement_flags_adp
_atom_site_refinement_flags_occupancy
Co1 Co 1.0 0.0 1.0 0.02208(18) Uani 1.000000 4 S T P
Co2 Co 0.5 0.5 1.0 0.02584(18) Uani 1.000000 4 S T P
Cl1 Cl 1.10951(8) 0.5 0.91588(4) 0.0411(3) Uani 1.000000 2 S T P
Cl2 Cl 0.82439(7) 0.5 0.49464(5) 0.0432(3) Uani 1.000000 2 S T P
N1 N 1.0728(2) 0.0 0.92289(13) 0.0362(8) Uani 1.000000 2 S T P
H1a H 1.1034(2) 0.11235 0.91174(13) 0.0543(11) Uiso 1.000000 1 R . .
H1b H 1.0261(2) 0.0 0.89124(13) 0.0543(11) Uiso 1.000000 2 RS T P
N2 N 0.90580(15) 0.1983(3) 0.96845(9) 0.0328(5) Uani 1.000000 1 . . .
H2b H 0.88643(15) 0.2940(3) 0.99395(9) 0.0491(8) Uiso 1.000000 1 R . .
H2c H 0.93837(15) 0.2795(3) 0.94263(9) 0.0491(8) Uiso 1.000000 1 R . .
H2d H 0.85540(15) 0.1770(3) 0.93951(9) 0.0491(8) Uiso 1.000000 1 R . .
N3 N 0.6530(2) 0.5 1.00624(14) 0.0385(8) Uani 1.000000 2 S T P
H3a H 0.6862(2) 0.5 0.97014(14) 0.0578(12) Uiso 1.000000 2 RS T P
H3b H 0.6729(2) 0.60842 1.02634(14) 0.0578(12) Uiso 1.000000 1 R . .
N4 N 0.50924(17) 0.3010(3) 0.93785(9) 0.0354(5) Uani 1.000000 1 . . .
H4a H 0.54400(17) 0.1973(3) 0.95319(9) 0.0530(8) Uiso 1.000000 1 R . .
H4b H 0.53935(17) 0.3367(3) 0.90268(9) 0.0530(8) Uiso 1.000000 1 R . .
H4c H 0.45056(17) 0.2296(3) 0.93050(9) 0.0530(8) Uiso 1.000000 1 R . .
O1 O 0.7726(2) 0.5 0.89496(11) 0.0536(8) Uani 1.000000 2 S T P
O2 O 0.6271(2) 0.5 0.84141(11) 0.0418(7) Uani 1.000000 2 S T P
H2 H 0.6080(2) 0.5 0.80489(11) 0.0627(10) Uiso 1.000000 2 RS T P
O3 O 0.5691(2) 0.5 0.73815(11) 0.0473(7) Uani 1.000000 2 S T P
O4 O 0.6313(2) 0.5 0.64696(11) 0.0440(7) Uani 1.000000 2 S T P
C1 C 0.7933(3) 0.5 0.78863(14) 0.0273(8) Uani 1.000000 2 S T P
C2 C 0.9005(3) 0.5 0.80070(16) 0.0370(9) Uani 1.000000 2 S T P
H2a H 0.9243(3) 0.5 0.84164(16) 0.0444(11) Uiso 1.000000 2 RS T P
C3 C 0.9743(3) 0.5 0.75556(17) 0.0423(10) Uani 1.000000 2 S T P
H3 H 1.0472(3) 0.5 0.76545(17) 0.0507(12) Uiso 1.000000 2 RS T P
C4 C 0.9401(3) 0.5 0.69610(17) 0.0402(9) Uani 1.000000 2 S T P
H4 H 0.9895(3) 0.5 0.66457(17) 0.0482(11) Uiso 1.000000 2 RS T P
C5 C 0.8341(3) 0.5 0.68235(15) 0.0345(9) Uani 1.000000 2 S T P
H5 H 0.8120(3) 0.5 0.64112(15) 0.0415(10) Uiso 1.000000 2 RS T P
C6 C 0.7583(3) 0.5 0.72690(15) 0.0274(8) Uani 1.000000 2 S T P
C7 C 0.7279(3) 0.5 0.84520(16) 0.0333(9) Uani 1.000000 2 S T P
C8 C 0.6468(3) 0.5 0.70190(15) 0.0325(8) Uani 1.000000 2 S T P

loop_
_atom_site_aniso_label
_atom_site_aniso_U_11
_atom_site_aniso_U_22
_atom_site_aniso_U_33
_atom_site_aniso_U_12
_atom_site_aniso_U_13
_atom_site_aniso_U_23
Co1 0.0272(3) 0.0228(3) 0.0161(3) -0.000000 -0.0018(2) 0.000000
Co2 0.0333(4) 0.0238(4) 0.0207(3) -0.000000 0.0059(3) 0.000000
Cl1 0.0593(6) 0.0359(5) 0.0278(5) -0.000000 -0.0069(4) 0.000000
Cl2 0.0358(5) 0.0355(5) 0.0591(7) -0.000000 0.0157(5) 0.000000
N1 0.0450(19) 0.0400(19) 0.0238(16) -0.000000 0.0044(13) 0.000000
N2 0.0403(12) 0.0302(12) 0.0273(11) 0.0057(9) -0.0086(9) -0.0003(9)
N3 0.0403(18) 0.046(2) 0.0300(17) -0.000000 0.0091(14) 0.000000
N4 0.0514(14) 0.0269(12) 0.0282(11) -0.0039(10) 0.0123(10) -0.0020(9)
O1 0.0632(19) 0.081(2) 0.0163(14) -0.000000 0.0022(13) 0.000000
O2 0.0504(17) 0.0564(18) 0.0189(13) -0.000000 0.0062(11) 0.000000
O3 0.0449(16) 0.070(2) 0.0268(15) -0.000000 0.0017(12) 0.000000
O4 0.0552(17) 0.0579(19) 0.0185(13) -0.000000 -0.0071(12) 0.000000
C1 0.047(2) 0.0171(17) 0.0180(17) -0.000000 0.0026(15) 0.000000
C2 0.053(2) 0.037(2) 0.0202(19) -0.000000 -0.0039(16) 0.000000
C3 0.043(2) 0.049(3) 0.035(2) -0.000000 -0.0028(18) 0.000000
C4 0.048(2) 0.043(2) 0.030(2) -0.000000 0.0106(17) 0.000000
C5 0.057(2) 0.031(2) 0.0155(17) -0.000000 0.0029(16) 0.000000
C6 0.046(2) 0.0170(16) 0.0194(17) -0.000000 0.0020(15) 0.000000
C7 0.055(3) 0.0243(19) 0.0205(19) -0.000000 0.0023(16) 0.000000
C8 0.052(2) 0.0244(19) 0.0207(19) -0.000000 -0.0002(16) 0.000000

loop_
_atom_type_symbol
_atom_type_scat_dispersion_real
_atom_type_scat_dispersion_imag
_atom_type_scat_Cromer_Mann_a1
_atom_type_scat_Cromer_Mann_a2
_atom_type_scat_Cromer_Mann_a3
_atom_type_scat_Cromer_Mann_a4
_atom_type_scat_Cromer_Mann_b1
_atom_type_scat_Cromer_Mann_b2
_atom_type_scat_Cromer_Mann_b3
_atom_type_scat_Cromer_Mann_b4
_atom_type_scat_Cromer_Mann_c
_atom_type_scat_source
_atom_type_scat_dispersion_source
C 0.00347 0.00161 2.31000 1.02000 1.58860 0.86500 20.84390 10.20750 0.56870 51.65120 0.21560 'International Tables Volume C Table 6.1.1.4 (pp. 500-502)' 'Henke, Gullikson and Davis, At. Data and Nucl. Data Tables, 1993, 54, 2'
Cl 0.14873 0.16029 11.46040 7.19640 6.25560 1.64550 0.01040 1.16620 18.51940 47.77840 -9.55740 'International Tables Volume C Table 6.1.1.4 (pp. 500-502)' 'Henke, Gullikson and Davis, At. Data and Nucl. Data Tables, 1993, 54, 2'
Co 0.35655 0.96576 12.28410 7.34090 4.00340 2.34880 4.27910 0.27840 13.53590 71.16920 1.01180 'International Tables Volume C Table 6.1.1.4 (pp. 500-502)' 'Henke, Gullikson and Davis, At. Data and Nucl. Data Tables, 1993, 54, 2'
H 0.00000 0.00000 0.49300 0.32291 0.14019 0.04081 10.51090 26.12570 3.14236 57.79970 0.00304 'International Tables Volume C Table 6.1.1.4 (pp. 500-502)' 'Henke, Gullikson and Davis, At. Data and Nucl. Data Tables, 1993, 54, 2'
N 0.00653 0.00323 12.21260 3.13220 2.01250 1.16630 0.00570 9.89330 28.99750 0.58260 -11.52900 'International Tables Volume C Table 6.1.1.4 (pp. 500-502)' 'Henke, Gullikson and Davis, At. Data and Nucl. Data Tables, 1993, 54, 2'
O 0.01158 0.00611 3.04850 2.28680 1.54630 0.86700 13.27710 5.70110 0.32390 32.90890 0.25080 'International Tables Volume C Table 6.1.1.4 (pp. 500-502)' 'Henke, Gullikson and Davis, At. Data and Nucl. Data Tables, 1993, 54, 2'

loop_
_geom_angle_atom_site_label_1
_geom_angle_atom_site_label_2
_geom_angle_atom_site_label_3
_geom_angle
_geom_angle_site_symmetry_1
_geom_angle_site_symmetry_3
_geom_angle_publ_flag
N1 Co1 N1 180.0 2_757 . y
N2 Co1 N1 90.72(9) . 2_757 y
N2 Co1 N1 89.28(9) 3_757 2_757 y
N2 Co1 N1 90.72(9) 2_757 . y
N2 Co1 N1 90.72(9) 3_757 . y
N2 Co1 N1 89.28(9) 2_757 2_757 y
N2 Co1 N1 89.28(9) 4 . y
N2 Co1 N1 89.28(9) . . y
N2 Co1 N1 90.72(9) 4 2_757 y
N2 Co1 N2 180.0 3_757 . y
N2 Co1 N2 89.83(12) 4 3_757 y
N2 Co1 N2 90.17(12) 4 . y
N2 Co1 N2 89.83(12) . 2_757 y
N2 Co1 N2 90.17(12) 3_757 2_757 y
N2 Co1 N2 180.0 4 2_757 y
N3 Co2 N3 180.0 2_657 . y
N4 Co2 N3 88.58(9) 4_565 . y
N4 Co2 N3 88.58(9) 2_657 2_657 y
N4 Co2 N3 88.58(9) 3_667 2_657 y
N4 Co2 N3 91.42(9) 4_565 2_657 y
N4 Co2 N3 91.42(9) 3_667 . y
N4 Co2 N3 88.58(9) . . y
N4 Co2 N3 91.42(9) 2_657 . y
N4 Co2 N3 91.42(9) . 2_657 y
N4 Co2 N4 89.91(12) 2_657 . y
N4 Co2 N4 90.09(12) 3_667 2_657 y
N4 Co2 N4 180.0 2_657 4_565 y
N4 Co2 N4 90.09(12) . 4_565 y
N4 Co2 N4 89.91(12) 3_667 4_565 y
N4 Co2 N4 180.0 3_667 . y
H1a N1 Co1 116.7 . . ?
H1a N1 Co1 116.7 4 . ?
H1a N1 H1a 118.49(3) 4 . ?
H1b N1 Co1 110.8 . . ?
H1b N1 H1a 93.9 . . ?
H1b N1 H1a 93.9 . 4 ?
H2b N2 Co1 118.0 . 2_757 ?
H2c N2 Co1 112.3 . 2_757 ?
H2c N2 H2b 93.9 . . ?
H2d N2 Co1 123.9 . 2_757 ?
H2d N2 H2b 111.0 . . ?
H2d N2 H2c 89.1 . . ?
H3a N3 Co2 114.7 . . ?
H3b N3 Co2 107.6 . . ?
H3b N3 Co2 107.6 4_565 . ?
H3b N3 H3a 107.4 4_565 . ?
H3b N3 H3a 107.4 . . ?
H3b N3 H3b 112.1 4_565 . ?
H4a N4 Co2 109.6 . 4_565 ?
H4b N4 Co2 116.2 . 4_565 ?
H4b N4 H4a 109.0 . . ?
H4c N4 Co2 116.8 . 4_565 ?
H4c N4 H4a 91.5 . . ?
H4c N4 H4b 110.9 . . ?
C7 O2 H2 109.5 . . ?
C6 C1 C2 118.1(3) . . ?
C7 C1 C2 113.4(3) . . ?
C7 C1 C6 128.5(3) . . ?
H2a C2 C1 118.6(2) . . ?
C3 C2 C1 122.8(3) . . ?
C3 C2 H2a 118.6(2) . . ?
H3 C3 C2 120.6(2) . . ?
C4 C3 C2 118.8(4) . . ?
C4 C3 H3 120.6(2) . . ?
H4 C4 C3 120.0(2) . . ?
C5 C4 C3 120.0(4) . . ?
C5 C4 H4 120.0(2) . . ?
H5 C5 C4 118.9(2) . . ?
C6 C5 C4 122.3(3) . . ?
C6 C5 H5 118.9(2) . . ?
C5 C6 C1 118.0(3) . . ?
C8 C6 C1 128.4(3) . . ?
C8 C6 C5 113.6(3) . . ?
O2 C7 O1 120.2(3) . . ?
C1 C7 O1 119.1(4) . . ?
C1 C7 O2 120.7(3) . . ?
O4 C8 O3 120.5(3) . . ?
C6 C8 O3 120.0(3) . . ?
C6 C8 O4 119.5(3) . . ?

loop_
_geom_bond_atom_site_label_1
_geom_bond_atom_site_label_2
_geom_bond_distance
_geom_bond_site_symmetry_2
_geom_bond_publ_flag
Co1 N1 1.960(3) . y
Co1 N1 1.960(3) 2_757 y
Co1 N2 1.9502(19) 3_757 y
Co1 N2 1.9502(19) . y
Co1 N2 1.9502(19) 4 y
Co1 N2 1.9502(19) 2_757 y
Co2 N3 1.953(3) 2_657 y
Co2 N3 1.953(3) . y
Co2 N4 1.958(2) . y
Co2 N4 1.958(2) 3_667 y
Co2 N4 1.958(2) 2_657 y
Co2 N4 1.958(2) 4_565 y
N1 H1a 0.9103 . ?
N1 H1a 0.9103 4 ?
N1 H1b 0.9106 . ?
N2 H2b 0.9107 . ?
N2 H2c 0.9103 . ?
N2 H2d 0.9102 . ?
N3 H3a 0.9119 . ?
N3 H3b 0.9099 4_565 ?
N3 H3b 0.9099 . ?
N4 H4a 0.9094 . ?
N4 H4b 0.9098 . ?
N4 H4c 0.9100 . ?
O1 C7 1.230(4) . ?
O2 H2 0.8400 . ?
O2 C7 1.285(4) . ?
O3 C8 1.287(4) . ?
O4 C8 1.228(4) . ?
C1 C2 1.387(5) . ?
C1 C6 1.429(5) . ?
C1 C7 1.519(5) . ?
C2 H2a 0.9500 . ?
C2 C3 1.387(5) . ?
C3 H3 0.9500 . ?
C3 C4 1.378(5) . ?
C4 H4 0.9500 . ?
C4 C5 1.379(5) . ?
C5 H5 0.9500 . ?
C5 C6 1.395(5) . ?
C6 C8 1.515(5) . ?

loop_
_geom_hbond_atom_site_label_D
_geom_hbond_atom_site_label_H
_geom_hbond_atom_site_label_A
_geom_hbond_distance_DH
_geom_hbond_distance_HA
_geom_hbond_distance_DA
_geom_hbond_angle_DHA
_geom_hbond_site_symmetry_A
N1 H1b O4 0.9106 2.162(4) 3.000(4) 152.73(10) 6_646
N2 H2d O4 0.9102 2.286(3) 2.934(3) 127.87(8) 6_646
N3 H3a O1 0.9119 2.015(4) 2.924(4) 174.47(12) .
N4 H4b O2 0.9098 2.109(3) 2.978(3) 159.48(7) .
O2 H2 O3 0.8400 1.549(4) 2.388(4) 178.27(14) .

loop_
_geom_torsion_atom_site_label_1
_geom_torsion_atom_site_label_2
_geom_torsion_atom_site_label_3
_geom_torsion_atom_site_label_4
_geom_torsion
_geom_torsion_site_symmetry_1
_geom_torsion_site_symmetry_2
_geom_torsion_site_symmetry_3
_geom_torsion_site_symmetry_4
_geom_torsion_publ_flag
O1 C7 C1 C2 -0.0 . . . . ?
O1 C7 C1 C6 -180.0 . . . . ?
O2 C7 C1 C2 -180.0 . . . . ?
O2 C7 C1 C6 0.0 . . . . ?
O3 C8 C6 C1 0.0 . . . . ?
O3 C8 C6 C5 180.0 . . . . ?
O4 C8 C6 C1 -180.0 . . . . ?
O4 C8 C6 C5 0.0 . . . . ?
C1 C2 C3 C4 0.0 . . . . ?
C1 C6 C5 C4 -0.0 . . . . ?
C2 C3 C4 C5 -0.0 . . . . ?
C3 C4 C5 C6 0.0 . . . . ?
C4 C5 C6 C8 180.0 . . . . ?

loop_
_smtbx_masks_void_nr
_smtbx_masks_void_average_x
_smtbx_masks_void_average_y
_smtbx_masks_void_average_z
_smtbx_masks_void_volume
_smtbx_masks_void_count_electrons
_smtbx_masks_void_content
1 -0.250 -0.430 0.250 225.2 62.9 '6 water'
2 0.250 -0.894 0.750 225.2 62.9 '6 water'
